data_4500241
loop_
_publ_author_name
'Naito, Toshio'
'Kakizaki, Akihiro'
'Inabe, Tamotsu'
'Sakai, Riu'
'Nishibori, Eiji'
'Sawa, Hiroshi'

_publ_section_title
;
 Growth of Nanocrystals in a Single Crystal of Different Materials: A Way
 of Giving Function to Molecular Crystals
;
_journal_issue 2
_journal_name_full 'Crystal Growth &amp; Design'
_journal_page_first 501
_journal_paper_doi 10.1021/cg101295p
_journal_volume 11
_journal_year 2011
_chemical_formula_moiety 'C16 H4 Ag1 Cl4 N8'
_chemical_formula_sum 'C16 H4 Ag Cl4 N8'
_chemical_formula_weight 557.94
_space_group_IT_number 88
_symmetry_cell_setting tetragonal
_symmetry_space_group_name_Hall '-I 4ad'
_symmetry_space_group_name_H-M 'I 41/a :2'
_atom_sites_solution_hydrogens geom
_atom_sites_solution_primary direct
_cell_angle_alpha 90
_cell_angle_beta 90
_cell_angle_gamma 90
_cell_formula_units_Z 4
_cell_length_a 22.4002(19)
_cell_length_b 22.4002(19)
_cell_length_c 3.7333(3)
_cell_measurement_reflns_used 678
_cell_measurement_temperature 100
_cell_measurement_theta_max 21.92
_cell_measurement_theta_min 3.625
_cell_volume 1873.3(3)
_computing_cell_refinement 'R-AXIS RAPID (Rigaku.co.ltd)'
_computing_data_collection 'R-AXIS RAPID (Rigaku.co.ltd)'
_computing_data_reduction 'R-AXIS RAPID (Rigaku.co.ltd)'
_computing_molecular_graphics 'CAMERON (Watkin et al., 1996)'
_computing_publication_material 'CRYSTALS (Betteridge et al., 2003)'
_computing_structure_refinement 'CRYSTALS (Betteridge et al., 2003)'
_computing_structure_solution 'SIR92 (Altomare et al., 1994)'
_diffrn_ambient_temperature 100
_diffrn_measured_fraction_theta_full 0.998
_diffrn_measured_fraction_theta_max 0.998
_diffrn_measurement_device 'Imaging Plate'
_diffrn_measurement_device_type Serial
_diffrn_measurement_method \w/2\q
_diffrn_radiation_monochromator graphite
_diffrn_radiation_type 'Mo K\a'
_diffrn_radiation_wavelength 0.71073
_diffrn_reflns_av_R_equivalents 0.0487
_diffrn_reflns_limit_h_max 28
_diffrn_reflns_limit_h_min 0
_diffrn_reflns_limit_k_max 28
_diffrn_reflns_limit_k_min 0
_diffrn_reflns_limit_l_max 4
_diffrn_reflns_limit_l_min 0
_diffrn_reflns_number 1070
_diffrn_reflns_theta_full 27.462
_diffrn_reflns_theta_max 27.462
_diffrn_reflns_theta_min 3.638
_diffrn_standards_number 0
_exptl_absorpt_coefficient_mu 1.669
_exptl_absorpt_correction_T_max 1.4577
_exptl_absorpt_correction_T_min 0.5515
_exptl_absorpt_correction_type empirical
_exptl_absorpt_process_details 'DAVID STUART and NIGEL WALKER (1979). Acta Cryst. A35, 925-933'
_exptl_crystal_colour black
_exptl_crystal_density_diffrn 1.978
_exptl_crystal_density_method 'not measured'
_exptl_crystal_description bar
_exptl_crystal_F_000 1084
_exptl_crystal_size_max 0.700
_exptl_crystal_size_mid 0.060
_exptl_crystal_size_min 0.050
_refine_diff_density_max 1.47
_refine_diff_density_min -1.14
_refine_ls_extinction_coef 20(4)
_refine_ls_extinction_method 'Larson (1970), Equation 22'
_refine_ls_goodness_of_fit_ref 1.0788
_refine_ls_hydrogen_treatment none
_refine_ls_matrix_type full
_refine_ls_number_parameters 67
_refine_ls_number_reflns 973
_refine_ls_number_restraints 0
_refine_ls_R_factor_all 0.0711
_refine_ls_R_factor_gt 0.0665
_refine_ls_shift/su_max 0.0001224
_refine_ls_shift/su_mean 1.2744906
_refine_ls_structure_factor_coef Fsqd
_refine_ls_weighting_details
;
 Method, part 1, Chebychev polynomial, (Watkin, 1994, Prince, 1982) 
 [weight] = 1.0/[A~0~*T~0~(x)+A~1~*T~1~(x) ... +A~n-1~]*T~n-1~(x)] 
 where A~i~ are the Chebychev coefficients listed below and x= Fcalc/Fmax 
 Method = Robust Weighting (Prince, 1982) 
 W = [weight] * [1-(deltaF/6*sigmaF)^2^]^2^ 
 A~i~ are: 
 0.195E+04 0.153E+04 82.3 314. 
;
_refine_ls_weighting_scheme calc
_refine_ls_wR_factor_all 0.0720
_refine_ls_wR_factor_gt 0.0719
_refine_ls_wR_factor_ref 0.0719
_reflns_limit_h_max 20
_reflns_limit_h_min -19
_reflns_limit_k_max 28
_reflns_limit_k_min 0
_reflns_limit_l_max 4
_reflns_limit_l_min 0
_reflns_number_gt 973
_reflns_number_total 1070
_reflns_threshold_expression I>2.0\s(I)
_oxford_diffrn_Wilson_B_factor 0.00
_oxford_diffrn_Wilson_scale 0.00
_oxford_refine_ls_r_factor_ref 0.0665
_oxford_refine_ls_scale 2.61(5)
_oxford_reflns_number_all 1067
_oxford_reflns_threshold_expression_ref I>1.0\s(I)
_cod_data_source_file cg101295p_si_004.cif
_cod_data_source_block 1
_cod_depositor_comments
;
The following automatic conversions were performed:

'_symmetry_cell_setting' value 'Tetragonal' changed to 'tetragonal'
according to /home/saulius/struct/CIF-dictionaries/cif_core.dic
dictionary named 'cif_core.dic' version 2.4.1 from 2010-06-29.

Automatic conversion script
Id: cif_fix_values 1715 2011-07-08 13:25:40Z adriana 
;
_cod_original_sg_symbol_H-M 'I 41/a '
_cod_original_formula_sum 'C16 H4 Ag1 Cl4 N8'
_cod_database_code 4500241

loop_
_symmetry_equiv_pos_as_xyz
x,y,z
-x,-y,-z
x+1/2,y+1/2,z+1/2
-x+1/2,-y+1/2,-z+1/2
-y+3/4,x+1/4,z+1/4
y+3/4,-x+1/4,-z+1/4
-y+5/4,x+3/4,z+3/4
y+5/4,-x+3/4,-z+3/4
-x+1/2,-y,z+1/2
x+1/2,y,-z+1/2
-x+1,-y+1/2,z+1
x+1,y+1/2,-z+1
y+3/4,-x+3/4,z+3/4
-y+3/4,x+3/4,-z+3/4
y+5/4,-x+5/4,z+5/4
-y+5/4,x+5/4,-z+5/4

loop_
_atom_site_label
_atom_site_type_symbol
_atom_site_fract_x
_atom_site_fract_y
_atom_site_fract_z
_atom_site_U_iso_or_equiv
_atom_site_occupancy
_atom_site_adp_type
_atom_site_refinement_flags_posn
_atom_site_refinement_flags_adp
Ag1 Ag 0.5000 0.2500 0.3750 0.0264 1.0000 Uani S T
N2 N 0.44889(18) 0.17210(19) 0.1122(17) 0.0233 1.0000 Uani . .
C3 C 0.4398(2) 0.1243(3) 0.0048(17) 0.0203 1.0000 Uani . .
N4 N 0.18015(19) 0.17349(19) 0.6535(17) 0.0204 1.0000 Uani . .
C5 C 0.2878(2) 0.2889(2) 0.0428(15) 0.0152 1.0000 Uani . .
C6 C 0.3073(2) 0.2297(2) 0.1500(19) 0.0198 1.0000 Uani . .
C7 C 0.0570(2) 0.0220(2) 0.0944(19) 0.0194 1.0000 Uani . .
Cl8 Cl 0.12736(6) 0.04646(6) 0.2128(4) 0.0244 1.0000 Uani . .
H61 H 0.3457 0.2174 0.0826 0.0243 1.0000 Uiso R .

loop_
_atom_site_aniso_label
_atom_site_aniso_U_11
_atom_site_aniso_U_22
_atom_site_aniso_U_33
_atom_site_aniso_U_23
_atom_site_aniso_U_13
_atom_site_aniso_U_12
Ag1 0.0214(4) 0.0214(4) 0.0365(8) 0.0000 0.0000 0.0000
N2 0.023(2) 0.020(2) 0.027(3) -0.002(3) -0.001(3) 0.0018(18)
C3 0.013(3) 0.029(3) 0.019(3) 0.004(3) 0.001(3) 0.004(2)
N4 0.020(2) 0.019(2) 0.022(3) -0.002(3) -0.003(3) -0.0031(17)
C5 0.013(2) 0.016(2) 0.016(3) -0.002(3) -0.001(2) 0.0003(19)
C6 0.018(2) 0.022(3) 0.020(3) -0.006(3) -0.007(3) 0.002(2)
C7 0.018(2) 0.023(3) 0.018(3) -0.005(3) -0.004(3) 0.0004(19)
Cl8 0.0207(7) 0.0248(7) 0.0278(10) 0.0038(7) -0.0041(7) -0.0050(5)

loop_
_atom_type_symbol
_atom_type_scat_dispersion_real
_atom_type_scat_dispersion_imag
_atom_type_scat_Cromer_Mann_a1
_atom_type_scat_Cromer_Mann_b1
_atom_type_scat_Cromer_Mann_a2
_atom_type_scat_Cromer_Mann_b2
_atom_type_scat_Cromer_Mann_a3
_atom_type_scat_Cromer_Mann_b3
_atom_type_scat_Cromer_Mann_a4
_atom_type_scat_Cromer_Mann_b4
_atom_type_scat_Cromer_Mann_c
_atom_type_scat_source
C 0.0033 0.0016 2.3100 20.8439 1.0200 10.2075 1.5886 0.5687 0.8650 51.6512 0.2156 'International Tables Vol C 4.2.6.8 and 6.1.1.4'
H 0.0000 0.0000 0.4930 10.5109 0.3229 26.1257 0.1402 3.1424 0.0408 57.7998 0.0030 'International Tables Vol C 4.2.6.8 and 6.1.1.4'
Ag -0.8971 1.1015 19.2808 0.6446 16.6885 7.4726 4.8045 24.6605 1.0463 99.8156 5.1790 'International Tables Vol C 4.2.6.8 and 6.1.1.4'
Cl 0.1484 0.1585 11.4604 0.0104 7.1964 1.1662 6.2556 18.5194 1.6455 47.7784 -9.5574 'International Tables Vol C 4.2.6.8 and 6.1.1.4'
N 0.0061 0.0033 12.2126 0.0057 3.1322 9.8933 2.0125 28.9975 1.1663 0.5826 -11.5290 'International Tables Vol C 4.2.6.8 and 6.1.1.4'

loop_
_geom_angle_atom_site_label_1
_geom_angle_site_symmetry_1
_geom_angle_atom_site_label_2
_geom_angle_atom_site_label_3
_geom_angle_site_symmetry_3
_geom_angle
_geom_angle_publ_flag
N2 8_455 Ag1 N2 14_545 129.6(3) yes
N2 8_455 Ag1 N2 11_554 100.43(12) yes
N2 14_545 Ag1 N2 11_554 100.43(12) yes
N2 8_455 Ag1 N2 . 100.43(12) yes
N2 14_545 Ag1 N2 . 100.43(12) yes
N2 11_554 Ag1 N2 . 129.6(3) yes
Ag1 . N2 C3 . 158.7(4) yes
N4 15_443 C3 N2 . 173.3(6) yes
C3 7_445 N4 C5 4_555 118.6(4) yes
C7 16_444 C5 N4 4_555 118.6(5) yes
C7 16_444 C5 C6 . 116.7(4) yes
N4 4_555 C5 C6 . 124.7(5) yes
C5 . C6 C7 15_444 121.8(5) yes
C5 . C6 H61 . 118.1 no
C7 15_444 C6 H61 . 120.2 no
C5 6_455 C7 C6 7_444 121.5(4) yes
C5 6_455 C7 Cl8 . 118.1(4) yes
C6 7_444 C7 Cl8 . 120.4(4) yes

loop_
_geom_bond_atom_site_label_1
_geom_bond_atom_site_label_2
_geom_bond_site_symmetry_2
_geom_bond_distance
_geom_bond_publ_flag
Ag1 N2 8_455 2.306(5) yes
Ag1 N2 14_545 2.306(5) yes
Ag1 N2 11_554 2.306(5) yes
Ag1 N2 . 2.306(5) yes
N2 C3 . 1.161(7) yes
C3 N4 15_443 1.328(7) yes
N4 C5 4_555 1.327(7) yes
C5 C7 16_444 1.462(7) yes
C5 C6 . 1.452(7) yes
C6 C7 15_444 1.353(7) yes
C6 H61 . 0.938 no
C7 Cl8 . 1.726(5) yes

loop_
_geom_hbond_atom_site_label_D
_geom_hbond_atom_site_label_H
_geom_hbond_atom_site_label_A
_geom_hbond_angle_DHA
_geom_hbond_distance_DH
_geom_hbond_distance_HA
_geom_hbond_distance_DA
_geom_hbond_publ_flag
C6 H61 N2 161 0.94 2.53 3.426(8) yes
